data_7233123
loop_
_publ_author_name
'Virendra Kumar Rai'
'Masayoshi Nishiura'
'Masanori Takimoto'
'Zhaomin Hou'

_publ_section_title
;
 Guanidinate ligated iridium(III) complexes with various cyclometalated
 ligands: synthesis, structure, and highly efficient electrophosphorescent
 properties with a wide range of emission colours
;
_journal_name_full 'Journal of Materials Chemistry C'
_journal_page_first 677
_journal_page_last 689
_journal_paper_doi 10.1039/C2TC00242F
_journal_volume 1
_journal_year 2013
_chemical_formula_sum 'C45 H40 Ir N5 S2'
_chemical_formula_weight 907.14
_space_group_IT_number 14
_space_group_name_Hall '-P 2ybc'
_space_group_name_H-M_alt 'P 1 21/c 1'
_symmetry_cell_setting monoclinic
_symmetry_space_group_name_H-M 'P 1 21/c 1'
_atom_sites_solution_hydrogens geom
_atom_sites_solution_primary direct
_atom_sites_solution_secondary difmap
_cell_angle_alpha 90.00
_cell_angle_beta 90.481(12)
_cell_angle_gamma 90.00
_cell_formula_units_Z 4
_cell_length_a 9.311(6)
_cell_length_b 16.719(11)
_cell_length_c 24.391(17)
_cell_measurement_reflns_used 258
_cell_measurement_temperature 173(2)
_cell_measurement_theta_max 25
_cell_measurement_theta_min 2
_cell_volume 3797(4)
_computing_cell_refinement 'Bruker SMART'
_computing_data_collection 'Bruker SMART'
_computing_data_reduction 'Bruker SHELXTL'
_computing_molecular_graphics 'Bruker SHELXTL'
_computing_publication_material 'Bruker SHELXTL'
_computing_structure_refinement 'SHELXL-97 (Sheldrick, 1997)'
_computing_structure_solution 'SHELXS-97 (Sheldrick, 1990)'
_diffrn_ambient_temperature 173(2)
_diffrn_measured_fraction_theta_full 0.992
_diffrn_measured_fraction_theta_max 0.992
_diffrn_measurement_device_type 'CCD area detector'
_diffrn_measurement_method 'phi and omega scans'
_diffrn_radiation_monochromator graphite
_diffrn_radiation_source 'fine-focus sealed tube'
_diffrn_radiation_type MoK\a
_diffrn_radiation_wavelength 0.71073
_diffrn_reflns_av_R_equivalents 0.0824
_diffrn_reflns_av_sigmaI/netI 0.1670
_diffrn_reflns_limit_h_max 11
_diffrn_reflns_limit_h_min -9
_diffrn_reflns_limit_k_max 19
_diffrn_reflns_limit_k_min -16
_diffrn_reflns_limit_l_max 29
_diffrn_reflns_limit_l_min -21
_diffrn_reflns_number 19580
_diffrn_reflns_theta_full 25.08
_diffrn_reflns_theta_max 25.08
_diffrn_reflns_theta_min 1.48
_exptl_absorpt_coefficient_mu 3.667
_exptl_absorpt_correction_T_max 0.7106
_exptl_absorpt_correction_T_min 0.5276
_exptl_absorpt_correction_type multi-scan
_exptl_absorpt_process_details SADABS
_exptl_crystal_colour yellow
_exptl_crystal_density_diffrn 1.587
_exptl_crystal_density_method 'not measured'
_exptl_crystal_description plate
_exptl_crystal_F_000 1816
_exptl_crystal_size_max 0.20
_exptl_crystal_size_mid 0.10
_exptl_crystal_size_min 0.10
_refine_diff_density_max 1.432
_refine_diff_density_min -1.274
_refine_diff_density_rms 0.131
_refine_ls_extinction_method none
_refine_ls_goodness_of_fit_ref 0.655
_refine_ls_hydrogen_treatment noref
_refine_ls_matrix_type full
_refine_ls_number_parameters 453
_refine_ls_number_reflns 6694
_refine_ls_number_restraints 0
_refine_ls_restrained_S_all 0.655
_refine_ls_R_factor_all 0.0795
_refine_ls_R_factor_gt 0.0422
_refine_ls_shift/su_max 0.002
_refine_ls_shift/su_mean 0.000
_refine_ls_structure_factor_coef Fsqd
_refine_ls_weighting_details 'calc w=1/[\s^2^(Fo^2^)+(0.0000P)^2^+0.0000P] where P=(Fo^2^+2Fc^2^)/3'
_refine_ls_weighting_scheme calc
_refine_ls_wR_factor_gt 0.0609
_refine_ls_wR_factor_ref 0.0667
_reflns_number_gt 3887
_reflns_number_total 6694
_reflns_threshold_expression >2sigma(I)
_cod_data_source_file J-Chem-Mat-C-2013-1-677-4.cif
_cod_data_source_block 6
_cod_original_sg_symbol_H-M P2(1)/c
_cod_database_code 7233123

loop_
_symmetry_equiv_pos_as_xyz
'x, y, z'
'-x, y+1/2, -z+1/2'
'-x, -y, -z'
'x, -y-1/2, z-1/2'

loop_
_atom_site_label
_atom_site_type_symbol
_atom_site_fract_x
_atom_site_fract_y
_atom_site_fract_z
_atom_site_U_iso_or_equiv
_atom_site_adp_type
_atom_site_occupancy
_atom_site_symmetry_multiplicity
_atom_site_calc_flag
_atom_site_refinement_flags
_atom_site_disorder_assembly
_atom_site_disorder_group
Ir1 Ir 0.74936(3) 0.214057(18) 0.592920(13) 0.02054(8) Uani 1 1 d . . .
S1 S 0.7637(2) 0.47483(11) 0.55044(9) 0.0372(6) Uani 1 1 d . . .
S2 S 0.7978(2) -0.03149(11) 0.52037(9) 0.0367(6) Uani 1 1 d . . .
N1 N 0.7070(6) 0.3344(3) 0.5872(2) 0.0223(15) Uani 1 1 d . . .
N2 N 0.8006(5) 0.0957(3) 0.5807(2) 0.0205(15) Uani 1 1 d . . .
N3 N 0.5983(6) 0.1844(3) 0.6574(2) 0.0228(15) Uani 1 1 d . . .
N4 N 0.8144(5) 0.2248(3) 0.6783(2) 0.0234(14) Uani 1 1 d . . .
N5 N 0.6545(5) 0.1964(3) 0.7537(2) 0.0269(16) Uani 1 1 d . . .
C1 C 0.9217(7) 0.2497(4) 0.5523(3) 0.0241(19) Uani 1 1 d . . .
C2 C 0.6498(7) 0.1943(4) 0.5217(3) 0.0235(19) Uani 1 1 d . . .
C3 C 0.9317(7) 0.3334(4) 0.5435(3) 0.0224(18) Uani 1 1 d . . .
C4 C 1.0513(7) 0.3712(4) 0.5213(3) 0.029(2) Uani 1 1 d . . .
H4 H 1.0540 0.4278 0.5178 0.035 Uiso 1 1 d R . .
C5 C 1.1651(8) 0.3258(5) 0.5048(3) 0.036(2) Uani 1 1 d . . .
H5 H 1.2473 0.3500 0.4891 0.043 Uiso 1 1 d R . .
C6 C 1.1588(7) 0.2437(4) 0.5110(3) 0.034(2) Uani 1 1 d . . .
H6 H 1.2366 0.2114 0.4994 0.040 Uiso 1 1 d R . .
C7 C 1.0398(7) 0.2085(5) 0.5343(3) 0.0268(18) Uani 1 1 d . . .
H7 H 1.0394 0.1520 0.5381 0.032 Uiso 1 1 d R . .
C8 C 0.8048(7) 0.3752(4) 0.5621(3) 0.0215(18) Uani 1 1 d . . .
C9 C 0.5857(7) 0.3811(4) 0.5997(3) 0.0222(18) Uani 1 1 d . . .
C10 C 0.5983(7) 0.4602(4) 0.5817(3) 0.031(2) Uani 1 1 d . . .
C11 C 0.4894(8) 0.5158(4) 0.5874(3) 0.037(2) Uani 1 1 d . . .
H11 H 0.5004 0.5692 0.5747 0.044 Uiso 1 1 d R . .
C12 C 0.3652(8) 0.4917(5) 0.6118(3) 0.042(2) Uani 1 1 d . . .
H12 H 0.2878 0.5282 0.6159 0.050 Uiso 1 1 d R . .
C13 C 0.3517(7) 0.4130(5) 0.6311(3) 0.038(2) Uani 1 1 d . . .
H13 H 0.2661 0.3980 0.6494 0.045 Uiso 1 1 d R . .
C14 C 0.4591(7) 0.3562(4) 0.6243(3) 0.0287(19) Uani 1 1 d . . .
H14 H 0.4466 0.3024 0.6359 0.034 Uiso 1 1 d R . .
C15 C 0.6585(7) 0.1166(4) 0.5009(3) 0.0240(18) Uani 1 1 d . . .
C16 C 0.5927(7) 0.0907(4) 0.4519(3) 0.030(2) Uani 1 1 d . . .
H16 H 0.6029 0.0370 0.4397 0.036 Uiso 1 1 d R . .
C17 C 0.5137(7) 0.1441(5) 0.4222(3) 0.034(2) Uani 1 1 d . . .
H17 H 0.4671 0.1280 0.3892 0.041 Uiso 1 1 d R . .
C18 C 0.5016(6) 0.2230(5) 0.4406(3) 0.0257(18) Uani 1 1 d . . .
H18 H 0.4470 0.2604 0.4199 0.031 Uiso 1 1 d R . .
C19 C 0.5686(7) 0.2476(4) 0.4891(3) 0.0251(19) Uani 1 1 d . . .
H19 H 0.5592 0.3016 0.5005 0.030 Uiso 1 1 d R . .
C20 C 0.7468(7) 0.0662(4) 0.5344(3) 0.0233(19) Uani 1 1 d . . .
C21 C 0.8964(7) 0.0422(4) 0.6058(3) 0.0255(19) Uani 1 1 d . . .
C22 C 0.9056(8) -0.0312(4) 0.5784(3) 0.033(2) Uani 1 1 d . . .
C23 C 0.9999(8) -0.0898(5) 0.5982(4) 0.042(2) Uani 1 1 d . . .
H23 H 1.0077 -0.1400 0.5802 0.051 Uiso 1 1 d R . .
C24 C 1.0801(8) -0.0736(5) 0.6441(4) 0.042(2) Uani 1 1 d . . .
H24 H 1.1438 -0.1134 0.6578 0.051 Uiso 1 1 d R . .
C25 C 1.0718(8) -0.0011(4) 0.6712(3) 0.035(2) Uani 1 1 d . . .
H25 H 1.1290 0.0083 0.7030 0.042 Uiso 1 1 d R . .
C26 C 0.9798(7) 0.0577(4) 0.6516(3) 0.0289(19) Uani 1 1 d . . .
H26 H 0.9741 0.1080 0.6696 0.035 Uiso 1 1 d R . .
C27 C 0.6897(7) 0.2027(4) 0.6979(3) 0.0217(17) Uani 1 1 d . . .
C28 C 0.9148(7) 0.2762(5) 0.7093(3) 0.034(2) Uani 1 1 d . . .
H28 H 0.9154 0.2584 0.7485 0.040 Uiso 1 1 d R . .
C29 C 0.8769(9) 0.3622(5) 0.7075(4) 0.075(3) Uani 1 1 d . . .
H29A H 0.7840 0.3702 0.7254 0.113 Uiso 1 1 d R . .
H29B H 0.9508 0.3934 0.7268 0.113 Uiso 1 1 d R . .
H29C H 0.8703 0.3800 0.6693 0.113 Uiso 1 1 d R . .
C30 C 1.0672(7) 0.2653(5) 0.6864(4) 0.068(3) Uani 1 1 d . . .
H30A H 1.0659 0.2754 0.6468 0.102 Uiso 1 1 d R . .
H30B H 1.1332 0.3030 0.7044 0.102 Uiso 1 1 d R . .
H30C H 1.0996 0.2104 0.6934 0.102 Uiso 1 1 d R . .
C31 C 0.4739(7) 0.1304(4) 0.6640(3) 0.0277(19) Uani 1 1 d . . .
H31 H 0.4129 0.1513 0.6943 0.033 Uiso 1 1 d R . .
C32 C 0.5244(7) 0.0450(4) 0.6795(3) 0.047(2) Uani 1 1 d . . .
H32A H 0.5790 0.0471 0.7140 0.071 Uiso 1 1 d R . .
H32B H 0.4406 0.0102 0.6840 0.071 Uiso 1 1 d R . .
H32C H 0.5856 0.0238 0.6505 0.071 Uiso 1 1 d R . .
C33 C 0.3851(7) 0.1302(4) 0.6115(3) 0.038(2) Uani 1 1 d . . .
H33A H 0.4433 0.1102 0.5811 0.057 Uiso 1 1 d R . .
H33B H 0.3011 0.0955 0.6161 0.057 Uiso 1 1 d R . .
H33C H 0.3532 0.1848 0.6034 0.057 Uiso 1 1 d R . .
C34 C 0.5196(7) 0.2259(5) 0.7729(3) 0.037(2) Uani 1 1 d . . .
C35 C 0.4734(4) 0.3013(2) 0.76151(16) 0.052(3) Uani 1 1 d . . .
H35 H 0.5304 0.3356 0.7396 0.062 Uiso 1 1 d R . .
C39 C 0.4353(4) 0.1743(2) 0.80410(16) 0.058(3) Uani 1 1 d R . .
H39 H 0.4661 0.1213 0.8119 0.070 Uiso 1 1 d R . .
C40 C 0.7560(4) 0.1687(2) 0.79413(16) 0.0244(19) Uani 1 1 d R . .
C41 C 0.7639(4) 0.2051(2) 0.84440(16) 0.0275(18) Uani 1 1 d R . .
H41 H 0.7021 0.2486 0.8527 0.033 Uiso 1 1 d R . .
C36 C 0.3420(9) 0.3301(5) 0.7817(4) 0.065 Uani 1 1 d . . .
H36 H 0.3108 0.3832 0.7743 0.079 Uiso 1 1 d R . .
C37 C 0.2652(8) 0.2790(6) 0.8116(3) 0.063 Uani 1 1 d . . .
H37 H 0.1758 0.2974 0.8253 0.075 Uiso 1 1 d R . .
C38 C 0.3027(8) 0.2026(6) 0.8237(3) 0.063 Uani 1 1 d . . .
H38 H 0.2433 0.1687 0.8449 0.075 Uiso 1 1 d R . .
C42 C 0.8631(7) 0.1783(4) 0.8834(3) 0.034(2) Uani 1 1 d . . .
H42 H 0.8667 0.2023 0.9187 0.040 Uiso 1 1 d R . .
C43 C 0.9566(8) 0.1160(5) 0.8709(3) 0.036(2) Uani 1 1 d . . .
H43 H 1.0266 0.0987 0.8968 0.043 Uiso 1 1 d R . .
C44 C 0.9463(8) 0.0801(5) 0.8202(3) 0.035(2) Uani 1 1 d . . .
H44 H 1.0092 0.0373 0.8116 0.042 Uiso 1 1 d R . .
C45 C 0.8462(7) 0.1052(4) 0.7815(3) 0.030(2) Uani 1 1 d . . .
H45 H 0.8393 0.0793 0.7469 0.036 Uiso 1 1 d R . .

loop_
_atom_site_aniso_label
_atom_site_aniso_U_11
_atom_site_aniso_U_22
_atom_site_aniso_U_33
_atom_site_aniso_U_23
_atom_site_aniso_U_13
_atom_site_aniso_U_12
Ir1 0.02260(15) 0.01830(15) 0.02069(16) 0.00043(18) -0.00029(11) -0.00036(18)
S1 0.0394(13) 0.0219(12) 0.0505(16) 0.0074(11) 0.0100(11) 0.0025(10)
S2 0.0449(14) 0.0224(12) 0.0427(15) -0.0079(10) -0.0041(11) 0.0030(10)
N1 0.024(4) 0.025(4) 0.018(4) -0.003(3) -0.003(3) 0.001(3)
N2 0.016(3) 0.013(3) 0.032(4) 0.005(3) 0.000(3) 0.004(3)
N3 0.026(4) 0.017(3) 0.025(4) -0.005(3) -0.007(3) -0.008(3)
N4 0.022(3) 0.031(4) 0.017(3) 0.002(3) -0.002(3) -0.007(3)
N5 0.022(3) 0.033(4) 0.025(4) 0.008(3) 0.001(3) -0.001(3)
C1 0.027(5) 0.021(4) 0.024(5) -0.008(4) -0.003(4) 0.003(4)
C2 0.020(4) 0.021(5) 0.029(5) 0.002(4) 0.005(4) -0.008(3)
C3 0.021(4) 0.030(5) 0.017(5) 0.004(4) 0.005(4) 0.001(4)
C4 0.039(5) 0.026(5) 0.022(5) 0.001(4) 0.004(4) 0.001(4)
C5 0.035(5) 0.033(5) 0.039(6) 0.006(4) 0.017(4) 0.005(4)
C6 0.023(5) 0.024(5) 0.054(6) 0.001(4) 0.002(4) 0.013(4)
C7 0.029(4) 0.016(4) 0.036(5) 0.003(4) 0.004(4) -0.005(4)
C8 0.025(4) 0.023(4) 0.017(5) 0.001(3) 0.011(4) -0.007(4)
C9 0.031(5) 0.017(4) 0.018(5) -0.004(3) -0.004(4) -0.003(4)
C10 0.028(5) 0.026(5) 0.039(6) 0.000(4) 0.004(4) 0.001(4)
C11 0.040(5) 0.025(5) 0.046(6) 0.006(4) 0.006(4) 0.005(4)
C12 0.043(6) 0.035(6) 0.048(6) 0.006(5) -0.004(5) 0.016(4)
C13 0.026(5) 0.045(6) 0.043(6) 0.001(5) 0.011(4) 0.000(4)
C14 0.031(5) 0.024(5) 0.032(5) -0.002(4) 0.007(4) 0.001(4)
C15 0.026(4) 0.030(5) 0.016(5) 0.000(4) 0.000(4) -0.006(4)
C16 0.034(5) 0.032(5) 0.025(5) -0.001(4) 0.000(4) -0.006(4)
C17 0.040(5) 0.039(5) 0.024(5) -0.002(4) -0.009(4) -0.010(4)
C18 0.018(4) 0.038(5) 0.021(4) 0.006(4) -0.005(3) 0.007(4)
C19 0.024(4) 0.021(4) 0.030(5) -0.005(4) 0.001(4) -0.004(3)
C20 0.023(4) 0.022(5) 0.025(5) -0.008(4) 0.000(4) -0.007(4)
C21 0.024(4) 0.017(4) 0.035(5) 0.005(4) 0.006(4) -0.004(4)
C22 0.036(5) 0.024(5) 0.040(6) 0.010(4) 0.013(4) 0.002(4)
C23 0.037(5) 0.039(6) 0.051(7) 0.000(5) 0.001(5) 0.015(4)
C24 0.042(6) 0.039(6) 0.046(7) 0.011(5) 0.008(5) 0.013(5)
C25 0.040(5) 0.037(5) 0.028(5) 0.010(4) -0.005(4) 0.015(4)
C26 0.031(5) 0.021(5) 0.035(5) 0.002(4) 0.002(4) -0.001(4)
C27 0.036(5) 0.010(4) 0.020(4) 0.003(3) 0.003(4) 0.001(4)
C28 0.035(5) 0.033(5) 0.034(5) -0.002(4) -0.004(4) -0.013(4)
C29 0.094(8) 0.047(7) 0.085(9) -0.013(6) -0.021(6) -0.014(6)
C30 0.036(5) 0.094(8) 0.074(8) -0.021(6) -0.004(5) -0.029(5)
C31 0.023(4) 0.033(5) 0.027(5) 0.005(4) -0.003(4) -0.007(4)
C32 0.043(5) 0.031(5) 0.067(7) 0.007(5) -0.009(5) -0.008(4)
C33 0.031(5) 0.056(6) 0.028(5) -0.004(4) -0.007(4) -0.016(4)
C34 0.028(5) 0.060(6) 0.023(5) -0.021(5) -0.004(4) -0.002(5)
C35 0.045(6) 0.076(8) 0.035(6) -0.022(5) -0.010(4) 0.024(5)
C39 0.038(6) 0.101(8) 0.036(6) -0.008(5) 0.001(5) -0.014(5)
C40 0.030(5) 0.021(4) 0.022(5) 0.006(4) 0.007(4) -0.010(4)
C41 0.023(4) 0.033(5) 0.026(5) 0.004(4) 0.001(3) -0.001(4)
C36 0.062 0.066 0.068 -0.030 -0.016 0.017
C37 0.044 0.100 0.045 -0.023 -0.004 0.007
C38 0.052 0.098 0.038 -0.012 -0.002 -0.024
C42 0.043(5) 0.038(5) 0.020(5) -0.001(4) -0.003(4) -0.012(4)
C43 0.028(5) 0.045(6) 0.035(6) 0.017(5) 0.004(4) -0.001(4)
C44 0.029(5) 0.037(5) 0.040(6) 0.014(5) 0.003(4) 0.007(4)
C45 0.028(5) 0.035(5) 0.026(5) -0.006(4) 0.006(4) -0.008(4)

loop_
_atom_type_symbol
_atom_type_description
_atom_type_scat_dispersion_real
_atom_type_scat_dispersion_imag
_atom_type_scat_source
C C 0.0033 0.0016 'International Tables Vol C Tables 4.2.6.8 and 6.1.1.4'
H H 0.0000 0.0000 'International Tables Vol C Tables 4.2.6.8 and 6.1.1.4'
N N 0.0061 0.0033 'International Tables Vol C Tables 4.2.6.8 and 6.1.1.4'
S S 0.1246 0.1234 'International Tables Vol C Tables 4.2.6.8 and 6.1.1.4'
Ir Ir -1.4442 7.9887 'International Tables Vol C Tables 4.2.6.8 and 6.1.1.4'

loop_
_geom_angle_atom_site_label_1
_geom_angle_atom_site_label_2
_geom_angle_atom_site_label_3
_geom_angle
_geom_angle_site_symmetry_1
_geom_angle_site_symmetry_3
C1 Ir1 C2 89.2(3) . .
C1 Ir1 N1 80.1(2) . .
C2 Ir1 N1 90.9(2) . .
C1 Ir1 N2 91.5(2) . .
C2 Ir1 N2 79.7(3) . .
N1 Ir1 N2 167.5(2) . .
C1 Ir1 N4 103.5(2) . .
C2 Ir1 N4 167.2(2) . .
N1 Ir1 N4 92.1(2) . .
N2 Ir1 N4 98.9(2) . .
C1 Ir1 N3 163.6(3) . .
C2 Ir1 N3 107.1(2) . .
N1 Ir1 N3 98.5(2) . .
N2 Ir1 N3 92.2(2) . .
N4 Ir1 N3 60.1(2) . .
C8 S1 C10 89.3(3) . .
C22 S2 C20 89.7(4) . .
C8 N1 C9 112.3(6) . .
C8 N1 Ir1 114.3(4) . .
C9 N1 Ir1 133.0(4) . .
C20 N2 C21 111.7(6) . .
C20 N2 Ir1 113.2(5) . .
C21 N2 Ir1 134.3(5) . .
C27 N3 C31 123.8(6) . .
C27 N3 Ir1 94.0(4) . .
C31 N3 Ir1 136.8(4) . .
C27 N4 C28 122.5(6) . .
C27 N4 Ir1 94.9(4) . .
C28 N4 Ir1 135.3(4) . .
C27 N5 C34 120.3(6) . .
C27 N5 C40 122.1(5) . .
C34 N5 C40 117.3(5) . .
C7 C1 C3 113.1(7) . .
C7 C1 Ir1 131.5(6) . .
C3 C1 Ir1 115.2(5) . .
C15 C2 C19 114.5(7) . .
C15 C2 Ir1 116.3(5) . .
C19 C2 Ir1 129.2(5) . .
C4 C3 C1 124.0(7) . .
C4 C3 C8 124.1(7) . .
C1 C3 C8 111.9(6) . .
C5 C4 C3 119.1(7) . .
C5 C4 H4 120.4 . .
C3 C4 H4 120.5 . .
C4 C5 C6 119.1(7) . .
C4 C5 H5 120.7 . .
C6 C5 H5 120.2 . .
C7 C6 C5 120.2(7) . .
C7 C6 H6 119.8 . .
C5 C6 H6 119.9 . .
C1 C7 C6 124.4(7) . .
C1 C7 H7 117.6 . .
C6 C7 H7 117.9 . .
N1 C8 C3 118.3(6) . .
N1 C8 S1 115.3(5) . .
C3 C8 S1 126.3(5) . .
C14 C9 C10 119.5(6) . .
C14 C9 N1 127.7(6) . .
C10 C9 N1 112.7(6) . .
C11 C10 C9 122.7(7) . .
C11 C10 S1 127.0(6) . .
C9 C10 S1 110.3(5) . .
C12 C11 C10 118.0(7) . .
C12 C11 H11 120.9 . .
C10 C11 H11 121.1 . .
C11 C12 C13 120.1(7) . .
C11 C12 H12 120.1 . .
C13 C12 H12 119.8 . .
C14 C13 C12 122.2(7) . .
C14 C13 H13 118.9 . .
C12 C13 H13 118.8 . .
C9 C14 C13 117.4(7) . .
C9 C14 H14 121.2 . .
C13 C14 H14 121.4 . .
C2 C15 C16 124.6(7) . .
C2 C15 C20 112.0(7) . .
C16 C15 C20 123.3(7) . .
C17 C16 C15 118.7(7) . .
C17 C16 H16 120.6 . .
C15 C16 H16 120.8 . .
C16 C17 C18 119.4(7) . .
C16 C17 H17 120.3 . .
C18 C17 H17 120.3 . .
C19 C18 C17 121.0(7) . .
C19 C18 H18 119.4 . .
C17 C18 H18 119.5 . .
C18 C19 C2 121.7(7) . .
C18 C19 H19 119.2 . .
C2 C19 H19 119.1 . .
N2 C20 C15 118.7(6) . .
N2 C20 S2 114.5(5) . .
C15 C20 S2 126.8(6) . .
C26 C21 N2 125.9(7) . .
C26 C21 C22 120.9(7) . .
N2 C21 C22 113.1(7) . .
C23 C22 C21 119.3(8) . .
C23 C22 S2 129.8(6) . .
C21 C22 S2 110.8(6) . .
C24 C23 C22 118.8(8) . .
C24 C23 H23 120.7 . .
C22 C23 H23 120.5 . .
C23 C24 C25 122.1(8) . .
C23 C24 H24 118.9 . .
C25 C24 H24 118.9 . .
C24 C25 C26 119.6(8) . .
C24 C25 H25 120.1 . .
C26 C25 H25 120.3 . .
C21 C26 C25 119.2(7) . .
C21 C26 H26 120.4 . .
C25 C26 H26 120.4 . .
N4 C27 N3 110.9(6) . .
N4 C27 N5 126.0(6) . .
N3 C27 N5 123.1(6) . .
N4 C28 C29 113.6(6) . .
N4 C28 C30 109.1(6) . .
C29 C28 C30 108.9(7) . .
N4 C28 H28 108.4 . .
C29 C28 H28 108.4 . .
C30 C28 H28 108.3 . .
C28 C29 H29A 109.2 . .
C28 C29 H29B 109.6 . .
H29A C29 H29B 109.5 . .
C28 C29 H29C 109.6 . .
H29A C29 H29C 109.5 . .
H29B C29 H29C 109.5 . .
C28 C30 H30A 109.4 . .
C28 C30 H30B 109.7 . .
H30A C30 H30B 109.5 . .
C28 C30 H30C 109.3 . .
H30A C30 H30C 109.5 . .
H30B C30 H30C 109.5 . .
N3 C31 C33 109.4(6) . .
N3 C31 C32 110.7(5) . .
C33 C31 C32 111.5(6) . .
N3 C31 H31 108.5 . .
C33 C31 H31 108.4 . .
C32 C31 H31 108.3 . .
C31 C32 H32A 109.4 . .
C31 C32 H32B 109.5 . .
H32A C32 H32B 109.5 . .
C31 C32 H32C 109.5 . .
H32A C32 H32C 109.5 . .
H32B C32 H32C 109.5 . .
C31 C33 H33A 109.7 . .
C31 C33 H33B 109.5 . .
H33A C33 H33B 109.5 . .
C31 C33 H33C 109.3 . .
H33A C33 H33C 109.5 . .
H33B C33 H33C 109.5 . .
C35 C34 C39 120.4(6) . .
C35 C34 N5 121.9(6) . .
C39 C34 N5 117.6(6) . .
C34 C35 C36 121.3(6) . .
C34 C35 H35 119.9 . .
C36 C35 H35 118.8 . .
C34 C39 C38 118.3(6) . .
C34 C39 H39 121.1 . .
C38 C39 H39 120.6 . .
C41 C40 C45 120.7(4) . .
C41 C40 N5 120.0(3) . .
C45 C40 N5 119.2(5) . .
C40 C41 C42 119.8(4) . .
C40 C41 H41 120.1 . .
C42 C41 H41 120.0 . .
C37 C36 C35 116.4(8) . .
C37 C36 H36 122.5 . .
C35 C36 H36 121.2 . .
C36 C37 C38 125.6(9) . .
C36 C37 H37 117.3 . .
C38 C37 H37 117.1 . .
C37 C38 C39 117.9(8) . .
C37 C38 H38 122.1 . .
C39 C38 H38 120.0 . .
C43 C42 C41 120.1(7) . .
C43 C42 H42 119.9 . .
C41 C42 H42 120.0 . .
C44 C43 C42 119.0(8) . .
C44 C43 H43 120.6 . .
C42 C43 H43 120.4 . .
C43 C44 C45 121.5(7) . .
C43 C44 H44 119.2 . .
C45 C44 H44 119.3 . .
C44 C45 C40 118.9(7) . .
C44 C45 H45 120.5 . .
C40 C45 H45 120.6 . .

loop_
_geom_bond_atom_site_label_1
_geom_bond_atom_site_label_2
_geom_bond_distance
_geom_bond_site_symmetry_2
Ir1 C1 1.984(7) .
Ir1 C2 1.991(7) .
Ir1 N1 2.056(5) .
Ir1 N2 2.058(5) .
Ir1 N4 2.171(6) .
Ir1 N3 2.176(6) .
S1 C8 1.732(7) .
S1 C10 1.741(7) .
S2 C22 1.729(8) .
S2 C20 1.736(7) .
N1 C8 1.295(7) .
N1 C9 1.408(8) .
N2 C20 1.326(8) .
N2 C21 1.400(8) .
N3 C27 1.333(8) .
N3 C31 1.479(7) .
N4 C27 1.312(7) .
N4 C28 1.475(8) .
N5 C27 1.407(8) .
N5 C34 1.433(8) .
N5 C40 1.437(6) .
C1 C7 1.373(8) .
C1 C3 1.420(8) .
C2 C15 1.397(9) .
C2 C19 1.410(9) .
C3 C4 1.394(8) .
C3 C8 1.448(8) .
C4 C5 1.367(8) .
C4 H4 0.9500 .
C5 C6 1.381(8) .
C5 H5 0.9500 .
C6 C7 1.381(8) .
C6 H6 0.9500 .
C7 H7 0.9500 .
C9 C14 1.390(8) .
C9 C10 1.399(9) .
C10 C11 1.384(9) .
C11 C12 1.366(9) .
C11 H11 0.9500 .
C12 C13 1.403(9) .
C12 H12 0.9500 .
C13 C14 1.391(9) .
C13 H13 0.9500 .
C14 H14 0.9500 .
C15 C16 1.407(9) .
C15 C20 1.429(9) .
C16 C17 1.362(9) .
C16 H16 0.9500 .
C17 C18 1.398(9) .
C17 H17 0.9500 .
C18 C19 1.393(9) .
C18 H18 0.9500 .
C19 H19 0.9500 .
C21 C26 1.381(9) .
C21 C22 1.401(9) .
C22 C23 1.399(9) .
C23 C24 1.367(11) .
C23 H23 0.9500 .
C24 C25 1.384(10) .
C24 H24 0.9500 .
C25 C26 1.386(9) .
C25 H25 0.9500 .
C26 H26 0.9500 .
C28 C29 1.482(10) .
C28 C30 1.540(8) .
C28 H28 1.0000 .
C29 H29A 0.9800 .
C29 H29B 0.9800 .
C29 H29C 0.9800 .
C30 H30A 0.9800 .
C30 H30B 0.9800 .
C30 H30C 0.9800 .
C31 C33 1.518(9) .
C31 C32 1.549(9) .
C31 H31 1.0000 .
C32 H32A 0.9800 .
C32 H32B 0.9800 .
C32 H32C 0.9800 .
C33 H33A 0.9800 .
C33 H33B 0.9800 .
C33 H33C 0.9800 .
C34 C35 1.360(9) .
C34 C39 1.396(8) .
C35 C36 1.408(9) .
C35 H35 0.9500 .
C39 C38 1.409(8) .
C39 H39 0.9500 .
C40 C41 1.3708 .
C40 C45 1.390(7) .
C41 C42 1.396(8) .
C41 H41 0.9500 .
C36 C37 1.335(11) .
C36 H36 0.9500 .
C37 C38 1.356(12) .
C37 H37 0.9500 .
C38 H38 0.9500 .
C42 C43 1.394(9) .
C42 H42 0.9500 .
C43 C44 1.376(10) .
C43 H43 0.9500 .
C44 C45 1.386(9) .
C44 H44 0.9500 .
C45 H45 0.9500 .
